data_2010714
loop_
_publ_author_name
'Trujillo, Hernando A.'
'Simon, Wendy M.'
'Pelkey, Erin T.'
'Gribble, Gordon W.'
'Jasinski, Jerry P.'

_publ_section_title
;
 A novel class of fused heterocycles,
 benzo[<i>b</i>]furo[2,3-<i>c</i>]pyrroles
;
_journal_issue 3
_journal_name_full 'Acta Crystallographica Section C'
_journal_page_first 386
_journal_page_last 388
_journal_paper_doi 10.1107/S0108270199016492
_journal_volume 56
_journal_year 2000
_chemical_formula_moiety 'C24 H19 N O'
_chemical_formula_sum 'C24 H19 N O'
_chemical_formula_weight 337.42
_space_group_IT_number 2
_symmetry_cell_setting triclinic
_symmetry_space_group_name_Hall '-P 1'
_symmetry_space_group_name_H-M 'P -1'
_cell_angle_alpha 113.440(10)
_cell_angle_beta 113.94(2)
_cell_angle_gamma 93.94(2)
_cell_formula_units_Z 2
_cell_length_a 10.405(2)
_cell_length_b 11.524(2)
_cell_length_c 9.177(2)
_cell_measurement_reflns_used 20
_cell_measurement_temperature 296.2
_cell_measurement_theta_max 9.3
_cell_measurement_theta_min 6.3
_cell_volume 887.3(4)
_computing_cell_refinement 'MSC/AFC Diffractometer Control Software'
_computing_data_collection
;MSC/AFC Diffractometer Control Software (Molecular Structure Corporation,
 1994)
;
_computing_data_reduction 'TEXSAN for Windows (Molecular Structure Corporation, 1999)'
_computing_publication_material 'TEXSAN for Windows'
_computing_structure_refinement 'SHELXL93 (Sheldrick, 1993)'
_computing_structure_solution 'SIR97 (Altomare et al., 1997) and DIRDIF94 (Beurskens et al., 1994)'
_diffrn_ambient_temperature 296.2
_diffrn_measurement_device 'Rigaku AFC-6S'
_diffrn_measurement_method \w/2\q
_diffrn_radiation_monochromator graphite
_diffrn_radiation_source 'X-ray tube'
_diffrn_radiation_type 'Mo K\a'
_diffrn_radiation_wavelength .7107
_diffrn_reflns_av_R_equivalents .020
_diffrn_reflns_av_sigmaI/netI .127
_diffrn_reflns_limit_h_max 13
_diffrn_reflns_limit_h_min 0
_diffrn_reflns_limit_k_max 14
_diffrn_reflns_limit_k_min -14
_diffrn_reflns_limit_l_max 10
_diffrn_reflns_limit_l_min -11
_diffrn_reflns_number 4289
_diffrn_reflns_reduction_process 'Lp corrections applied'
_diffrn_reflns_theta_max 27.50
_diffrn_reflns_theta_min 2.01
_diffrn_standards_decay_% -.6
_diffrn_standards_interval_count 150
_diffrn_standards_number 3
_exptl_absorpt_coefficient_mu .077
_exptl_absorpt_correction_type none
_exptl_crystal_colour 'light orange'
_exptl_crystal_density_diffrn 1.263
_exptl_crystal_density_meas ?
_exptl_crystal_description prism
_exptl_crystal_F_000 356.00
_exptl_crystal_size_max .4
_exptl_crystal_size_mid .3
_exptl_crystal_size_min .2
_refine_diff_density_max .26
_refine_diff_density_min -.22
_refine_ls_extinction_coef '9.7(7) \\times 10^-7^'
_refine_ls_extinction_method 'Zachariasen (1967)'
_refine_ls_goodness_of_fit_all 1.030
_refine_ls_goodness_of_fit_ref 1.030
_refine_ls_hydrogen_treatment noref
_refine_ls_matrix_type full
_refine_ls_number_constraints 0
_refine_ls_number_parameters 236
_refine_ls_number_reflns 4067
_refine_ls_number_restraints 0
_refine_ls_R_factor_all .220
_refine_ls_R_factor_gt .049
_refine_ls_shift/su_max .050
_refine_ls_shift/su_mean .014
_refine_ls_structure_factor_coef F
_refine_ls_weighting_details 'w = 1/[\s^2^(Fo) + 0.00002|Fo|^2^]'
_refine_ls_weighting_scheme sigma
_refine_ls_wR_factor_all .207
_refine_ls_wR_factor_ref .225
_reflns_number_gt 1420
_reflns_number_total 4067
_reflns_threshold_expression I>3\s(I)
_cod_data_source_file fr1233.cif
_cod_data_source_block I
_cod_depositor_comments
;
The following automatic conversions were performed:

'_exptl_crystal_density_meas' value 'not measured' was changed to '?'
- the value is perceived as not measured.

Automatic conversion script
Id: cif_fix_values 3008 2015-01-20 13:52:24Z robertas 
;
_cod_original_cell_volume 887.4(4)
_cod_database_code 2010714

loop_
_symmetry_equiv_pos_as_xyz
'+x,  +y,  +z'
'-x,  -y,  -z'

loop_
_atom_site_label
_atom_site_fract_x
_atom_site_fract_y
_atom_site_fract_z
_atom_site_U_iso_or_equiv
_atom_site_adp_type
_atom_site_calc_flag
_atom_site_calc_attached_atom
_atom_site_refinement_flags
_atom_site_occupancy
O4 -.0965(3) .4103(2) .1737(3) .0596(8) Uani d ? . 1.000
N2 .1967(3) .3342(3) .0792(4) .0499(9) Uani d ? . 1.000
C1 .0798(4) .2939(3) -.0904(4) .0460(10) Uani d ? . 1.000
C3 .1564(4) .3864(3) .2157(5) .0510(10) Uani d ? . 1.000
C3a .0129(4) .3771(3) .1250(5) .0510(10) Uani d ? . 1.000
C4a -.2179(4) .3747(3) .0099(5) .0510(10) Uani d ? . 1.000
C5 -.3543(4) .3918(3) -.0061(5) .0620(10) Uani d ? . 1.000
C6 -.4664(4) .3478(3) -.1790(5) .0620(10) Uani d ? . 1.000
C7 -.4432(4) .2892(3) -.3274(5) .0630(10) Uani d ? . 1.000
C8 -.3069(4) .2760(3) -.3095(4) .0570(10) Uani d ? . 1.000
C8a -.1927(4) .3195(3) -.1390(5) .0460(10) Uani d ? . 1.000
C8b -.0370(4) .3225(3) -.0602(4) .0465(9) Uani d ? . 1.000
C9 .3442(3) .3236(3) .1190(4) .0530(10) Uani d ? . 1.000
C10 .2573(4) .4413(3) .4098(4) .0710(10) Uani d ? . 1.000
C11 .0865(3) .2385(3) -.2605(4) .0500(10) Uani d ? . 1.000
C12 .0029(4) .2732(3) -.3927(5) .0600(10) Uani d ? . 1.000
C13 -.0020(4) .2199(4) -.5598(5) .0760(10) Uani d ? . 1.000
C14 .0782(5) .1327(4) -.5983(5) .081(2) Uani d ? . 1.000
C15 .1622(4) .0969(4) -.4709(6) .0740(10) Uani d ? . 1.000
C16 .1652(4) .1479(3) -.3046(5) .0600(10) Uani d ? . 1.000
C17 .3734(4) .2031(3) .1426(4) .0480(10) Uani d ? . 1.000
C18 .5136(4) .1897(3) .1981(4) .0580(10) Uani d ? . 1.000
C19 .5445(4) .0806(4) .2209(5) .0740(10) Uani d ? . 1.000
C20 .4352(5) -.0133(4) .1898(6) .085(2) Uani d ? . 1.000
C21 .2959(5) -.0016(4) .1334(5) .0810(10) Uani d ? . 1.000
C22 .2628(4) .1063(3) .1088(5) .0670(10) Uani d ? . 1.000
H3A .2185 .4193 .4787 .090 Uiso c ? . 1.000
H3B .3506 .4169 .4403 .090 Uiso c ? . 1.000
H3C .2918 .5401 .4767 .090 Uiso c ? . 1.000
H5 -.3733 .4336 .1021 .084 Uiso c ? . 1.000
H6 -.5639 .3577 -.1979 .077 Uiso c ? . 1.000
H7 -.5285 .2543 -.4507 .085 Uiso c ? . 1.000
H8 -.2925 .2348 -.4213 .077 Uiso c ? . 1.000
H9A .3683 .3250 .0258 .074 Uiso c ? . 1.000
H9B .4196 .4036 .2307 .074 Uiso c ? . 1.000
H10 .1640 .1114 .0681 .082 Uiso c ? . 1.000
H12 -.0578 .3355 -.3665 .081 Uiso c ? . 1.000
H14 .0768 .0979 -.7194 .100 Uiso c ? . 1.000
H13 -.0673 .2441 -.6555 .092 Uiso c ? . 1.000
H15 .2233 .0348 -.4960 .094 Uiso c ? . 1.000
H16 .2294 .1233 -.2121 .076 Uiso c ? . 1.000
H18 .5956 .2586 .2221 .071 Uiso c ? . 1.000
H19 .6479 .0724 .2608 .097 Uiso c ? . 1.000
H20 .4605 -.0896 .2092 .104 Uiso c ? . 1.000
H21 .2201 -.0724 .1096 .092 Uiso c ? . 1.000

loop_
_atom_site_aniso_label
_atom_site_aniso_U_11
_atom_site_aniso_U_22
_atom_site_aniso_U_33
_atom_site_aniso_U_12
_atom_site_aniso_U_13
_atom_site_aniso_U_23
O4 .070(2) .055(2) .054(2) .0200(10) .0310(10) .0230(10)
N2 .043(2) .047(2) .053(2) .009(2) .0140(10) .027(2)
C1 .049(2) .037(2) .052(2) .009(2) .0210(10) .024(2)
C3 .055(2) .043(2) .053(2) .014(2) .0220(10) .025(2)
C3 .058(2) .043(2) .054(2) .017(2) .029(2) .023(2)
C4 .059(2) .039(2) .060(2) .016(2) .028(2) .028(2)
C5 .074(2) .048(2) .087(2) .025(2) .053(2) .035(2)
C6 .054(2) .056(3) .093(2) .023(2) .040(2) .043(2)
C7 .054(2) .061(3) .082(3) .021(2) .029(2) .043(2)
C8 .056(2) .059(2) .058(2) .017(2) .024(2) .033(2)
C8a .049(2) .036(2) .052(2) .011(2) .0200(10) .023(2)
C8b .045(2) .040(2) .055(2) .012(2) .021(2) .026(2)
C9 .041(2) .047(2) .064(3) .011(2) .017(2) .030(2)
C10 .079(3) .062(3) .056(2) .015(2) .019(2) .027(2)
C11 .044(2) .044(2) .059(2) .008(2) .019(2) .027(2)
C12 .065(3) .055(3) .063(2) .015(2) .027(2) .034(2)
C13 .084(3) .085(3) .063(2) .011(2) .029(2) .045(3)
C14 .087(4) .087(4) .070(3) .011(2) .051(3) .027(3)
C15 .066(3) .073(3) .080(3) .011(2) .042(3) .027(2)
C16 .056(2) .056(2) .066(2) .011(2) .029(2) .027(2)
C17 .052(2) .044(2) .046(2) .015(2) .020(2) .023(2)
C18 .062(2) .051(2) .053(2) .020(2) .022(2) .023(2)
C19 .081(3) .073(3) .070(3) .044(2) .030(3) .034(3)
C20 .134(3) .063(3) .078(3) .052(3) .053(3) .043(3)
C21 .112(3) .057(3) .093(3) .025(2) .056(3) .045(2)
C22 .072(2) .054(3) .086(3) .018(2) .039(2) .042(2)

loop_
_atom_type_symbol
_atom_type_scat_dispersion_real
_atom_type_scat_dispersion_imag
_atom_type_scat_source
C .002 .002
;International Tables for Crystallography
(1992, Vol. C, Table 6.1.1.2)
;
H .000 .000
;International Tables for Crystallography
(1992, Vol. C, Table 6.1.1.2)
;
N .004 .003
;International Tables for Crystallography
(1992, Vol. C, Table 6.1.1.2)
;
O .008 .006
;International Tables for Crystallography
(1992, Vol. C, Table 6.1.1.2)
;

loop_
_geom_angle_atom_site_label_1
_geom_angle_atom_site_label_2
_geom_angle_atom_site_label_3
_geom_angle
_geom_angle_publ_flag
C3a O4 C4a 103.2(3) ?
C1 N2 C3 111.8(3) ?
C1 N2 C9 126.4(3) ?
C3 N2 C9 121.7(3) ?
N2 C1 C8b 105.3(3) ?
N2 C1 C11 125.4(3) ?
C8b C1 C11 129.3(3) ?
N2 C3 C3a 103.6(3) ?
N2 C3 C10 124.6(3) ?
C3a C3 C10 131.7(4) ?
O4 C3a C3 135.1(4) ?
O4 C3a C8b 113.0(3) ?
C3 C3a C8b 111.9(4) ?
O4 C4a C5 123.2(4) ?
O4 C4a C8a 114.1(3) ?
C5 C4a C8a 122.7(3) ?
C4a C5 C6 116.6(4) ?
C4a C5 H5 123.3 no
C6 C5 H5 120.0 no
C5 C6 C7 120.9(4) ?
C5 C6 H6 120.0 no
C7 C6 H6 119.2 no
C6 C7 C8 122.0(3) ?
C6 C7 H7 118.4 no
C8 C7 H7 119.6 no
C7 C8 C8a 118.5(4) ?
C7 C8 H8 120.2 no
C8a C8 H8 121.3 no
C4a C8a C8 119.2(4) ?
C4a C8a C8b 104.2(3) ?
C8 C8a C8b 136.5(4) ?
C1 C8b C3a 107.3(3) ?
C1 C8b C8a 147.2(3) ?
C3a C8b C8a 105.5(4) ?
N2 C9 C17 114.0(3) ?
N2 C9 H9A 111.3 no
N2 C9 H9B 111.5 no
C17 C9 H9A 109.4 no
C17 C9 H9B 108.0 no
H9A C9 H9B 102.0 no
C3 C10 H3A 115.6 no
C3 C10 H3B 115.4 no
C3 C10 H3C 114.4 no
H3A C10 H3B 104.3 no
H3A C10 H3C 103.2 no
H3B C10 H3C 102.1 no
C1 C11 C12 117.9(3) ?
C1 C11 C16 124.8(4) ?
C12 C11 C16 117.3(4) ?
C11 C12 C13 121.2(4) ?
C11 C12 H12 119.0 no
C13 C12 H12 119.7 no
C12 C13 C14 120.2(4) ?
C12 C13 H13 119.4 no
C14 C13 H13 120.3 no
C13 C14 C15 120.1(5) ?
C13 C14 H14 119.0 no
C15 C14 H14 120.8 no
C14 C15 C16 120.0(4) ?
C14 C15 H15 121.0 no
C16 C15 H15 119.1 no
C11 C16 C15 121.2(4) ?
C11 C16 H16 119.7 no
C15 C16 H16 119.0 no
C9 C17 C18 118.9(3) ?
C9 C17 C22 121.8(3) ?
C18 C17 C22 119.3(4) ?
C17 C18 C19 120.5(4) ?
C17 C18 H18 120.6 no
C19 C18 H18 118.9 no
C18 C19 C20 119.7(4) ?
C18 C19 H19 119.2 no
C20 C19 H19 121.1 no
C19 C20 C21 120.3(5) ?
C19 C20 H20 118.1 no
C21 C20 H20 121.6 no
C20 C21 C22 120.8(4) ?
C20 C21 H21 117.7 no
C22 C21 H21 121.5 no
C17 C22 C21 119.3(4) ?
C17 C22 H10 121.7 no
C21 C22 H10 118.9 no

loop_
_geom_bond_atom_site_label_1
_geom_bond_atom_site_label_2
_geom_bond_site_symmetry_1
_geom_bond_site_symmetry_2
_geom_bond_distance
_geom_bond_publ_flag
O4 C3a . . 1.407(5) ?
O4 C4a . . 1.386(4) ?
N2 C1 . . 1.389(4) ?
N2 C3 . . 1.403(6) ?
N2 C9 . . 1.453(5) ?
C1 C8b . . 1.385(6) ?
C1 C11 . . 1.466(6) ?
C3 C3a . . 1.353(5) ?
C3 C10 . . 1.474(5) ?
C3a C8b . . 1.394(5) ?
C4a C5 . . 1.402(6) ?
C4a C8a . . 1.401(6) ?
C5 C6 . . 1.383(5) ?
C5 H5 . . 1.03 no
C6 C7 . . 1.389(7) ?
C6 H6 . . .98 no
C7 C8 . . 1.386(6) ?
C7 H7 . . 1.00 no
C8 C8a . . 1.377(4) ?
C8 H8 . . 1.02 no
C8a C8b . . 1.473(5) ?
C9 C17 . . 1.520(6) ?
C9 H9A . . .99 no
C9 H9B . . 1.01 no
C10 H3A . . .97 no
C10 H3B . . .99 no
C10 H3C . . 1.00 no
C11 C12 . . 1.402(6) ?
C11 C16 . . 1.406(5) ?
C12 C13 . . 1.384(6) ?
C12 H12 . . 1.01 no
C13 C14 . . 1.379(7) ?
C13 H13 . . 1.02 no
C14 C15 . . 1.381(7) ?
C14 H14 . . 1.01 no
C15 C16 . . 1.386(7) ?
C15 H15 . . 1.01 no
C16 H16 . . 1.00 no
C17 C18 . . 1.379(5) ?
C17 C22 . . 1.387(6) ?
C18 C19 . . 1.392(6) ?
C18 H18 . . 1.01 no
C19 C20 . . 1.367(7) ?
C19 H19 . . 1.01 no
C20 C21 . . 1.364(7) ?
C20 H20 . . 1.00 no
C21 C22 . . 1.392(6) ?
C21 H21 . . .98 no
C22 H10 . . .96 no

loop_
_geom_contact_atom_site_label_1
_geom_contact_atom_site_label_2
_geom_contact_distance
_geom_contact_site_symmetry_2
_geom_contact_publ_flag
O4 C12 3.222(4) 2_565 no
C8 C19 3.526(5) 1_454 no
C14 C16 3.524(6) 2_554 no
C15 C16 3.489(5) 2_554 no
C19 C19 3.388(8) 2_655 no

loop_
_geom_torsion_atom_site_label_1
_geom_torsion_atom_site_label_2
_geom_torsion_atom_site_label_3
_geom_torsion_atom_site_label_4
_geom_torsion
_geom_torsion_publ_flag
O4 C3a C3 N2 -179.7(4) no
O4 C3a C3 C10 -2.2(8) no
O4 C3a C8b C1 -179.8(3) no
O4 C3a C8b C8a -.2(4) no
O4 C4a C5 C6 -178.1(4) no
O4 C4a C8a C8 177.7(3) no
O4 C4a C8a C8b -1.0(4) no
N2 C1 C8b C3a -.7(4) no
N2 C1 C8b C8a -180.0(6) no
N2 C1 C11 C12 -142.6(4) no
N2 C1 C11 C16 40.6(6) no
N2 C3 C3a C8b -.3(4) no
N2 C9 C17 C18 -173.7(3) no
N2 C9 C17 C22 6.7(5) no
C1 N2 C3 C3a -.1(4) no
C1 N2 C3 C10 -177.9(4) no
C1 N2 C9 C17 -96.7(5) no
C1 C8b C3a C3 .7(5) no
C1 C8b C8a C4a 180.0(6) no
C1 C8b C8a C8 2.0(10) no
C1 C11 C12 C13 -176.9(3) no
C1 C11 C16 C15 177.9(3) no
C3 N2 C1 C8b .5(4) no
C3 N2 C1 C11 178.3(4) no
C3 N2 C9 C17 81.9(4) no
C3 C3a O4 C4a 179.0(5) no
C3 C3a C8b C8a -179.7(3) no
C3a O4 C4a C5 -179.3(4) no
C3a O4 C4a C8a .8(4) no
C3a C3 N2 C9 -178.9(3) no
C3a C8b C1 C11 -178.3(4) no
C3a C8b C8a C4a .7(4) no
C3a C8b C8a C8 -177.6(5) no
C4a O4 C3a C8b -.3(4) no
C4a C5 C6 C7 .4(6) no
C4a C8a C8 C7 .4(6) no
C5 C4a C8a C8 -2.1(6) no
C5 C4a C8a C8b 179.2(4) no
C5 C6 C7 C8 -2.1(7) no
C6 C5 C4a C8a 1.8(6) no
C6 C7 C8 C8a 1.7(6) no
C7 C8 C8a C8b 178.5(4) no
C8a C8b C1 C11 2.4(9) no
C8b C1 N2 C9 179.2(3) no
C8b C1 C11 C12 34.6(6) no
C8b C1 C11 C16 -142.2(4) no
C8b C3a C3 C10 177.2(4) no
C9 N2 C1 C11 -3.0(6) no
C9 N2 C3 C10 3.4(6) no
C9 C17 C18 C19 -179.9(3) no
C9 C17 C22 C21 -179.7(4) no
C11 C12 C13 C14 -1.1(6) no
C11 C16 C15 C14 -1.5(6) no
C12 C11 C16 C15 1.2(5) no
C12 C13 C14 C15 .8(7) no
C13 C12 C11 C16 .2(5) no
C13 C14 C15 C16 .5(6) no
C17 C18 C19 C20 -.7(6) no
C17 C22 C21 C20 -.1(7) no
C18 C17 C22 C21 .7(6) no
C18 C19 C20 C21 1.2(7) no
C19 C18 C17 C22 -.3(6) no
C19 C20 C21 C22 -.8(7) no

loop_
_cod_related_entry_id
_cod_related_entry_database
_cod_related_entry_code
1 ChemSpider 21135875
